data_4132152
loop_
_publ_author_name
'Zhang, Hai-Jun'
'Schuppe, Alexander W.'
'Pan, Shi-Tao'
'Chen, Jin-Xiang'
'Wang, Bo-Ran'
'Newhouse, Timothy R.'
'Yin, Liang'

_publ_section_title
;
 Copper-Catalyzed Vinylogous Aerobic Oxidation of Unsaturated Compounds
 with Air.
;
_journal_issue 15
_journal_name_full 'Journal of the American Chemical Society'
_journal_page_first 5300
_journal_page_last 5310
_journal_paper_doi 10.1021/jacs.8b01886
_journal_volume 140
_journal_year 2018
_chemical_absolute_configuration ad
_chemical_formula_sum 'C21 H28 O3'
_chemical_formula_weight 328.43
_space_group_crystal_system monoclinic
_space_group_IT_number 4
_space_group_name_Hall 'P 2yb'
_space_group_name_H-M_alt 'P 1 21 1'
_atom_sites_solution_hydrogens geom
_audit_creation_method SHELXL-2013
_cell_angle_alpha 90
_cell_angle_beta 107.4890(10)
_cell_angle_gamma 90
_cell_formula_units_Z 2
_cell_length_a 6.47080(10)
_cell_length_b 20.0417(4)
_cell_length_c 7.2325(2)
_cell_measurement_reflns_used 6875
_cell_measurement_temperature 296(2)
_cell_measurement_theta_max 140.248
_cell_measurement_theta_min 8.824
_cell_volume 894.60(3)
_computing_cell_refinement 'Bruker SAINT'
_computing_data_collection 'Bruker APEX2'
_computing_data_reduction 'Bruker SAINT'
_computing_molecular_graphics 'Bruker SHELXTL'
_computing_publication_material 'Bruker SHELXTL'
_computing_structure_refinement 'SHELXL-2013 (Sheldrick, 2013)'
_computing_structure_solution 'SHELXS-97 (Sheldrick 2008)'
_diffrn_ambient_temperature 296(2)
_diffrn_measured_fraction_theta_full 0.934
_diffrn_measured_fraction_theta_max 0.967
_diffrn_measurement_device_type 'Bruker APEX-II CCD'
_diffrn_measurement_method '\f and \w scans'
_diffrn_radiation_type CuK\a
_diffrn_radiation_wavelength 1.54178
_diffrn_reflns_av_R_equivalents 0.0338
_diffrn_reflns_av_unetI/netI 0.0373
_diffrn_reflns_Laue_measured_fraction_full 0.934
_diffrn_reflns_Laue_measured_fraction_max 0.967
_diffrn_reflns_limit_h_max 6
_diffrn_reflns_limit_h_min -7
_diffrn_reflns_limit_k_max 23
_diffrn_reflns_limit_k_min -23
_diffrn_reflns_limit_l_max 8
_diffrn_reflns_limit_l_min -8
_diffrn_reflns_number 7525
_diffrn_reflns_point_group_measured_fraction_full 0.911
_diffrn_reflns_point_group_measured_fraction_max 0.943
_diffrn_reflns_theta_full 67.679
_diffrn_reflns_theta_max 65.999
_diffrn_reflns_theta_min 4.412
_exptl_absorpt_coefficient_mu 0.630
_exptl_absorpt_correction_T_max 0.7456
_exptl_absorpt_correction_T_min 0.5488
_exptl_absorpt_correction_type multi-scan
_exptl_absorpt_process_details sadabs
_exptl_crystal_colour colorless
_exptl_crystal_density_diffrn 1.219
_exptl_crystal_description prismatic
_exptl_crystal_F_000 356
_exptl_crystal_size_max 0.160
_exptl_crystal_size_mid 0.100
_exptl_crystal_size_min 0.070
_refine_diff_density_max 0.167
_refine_diff_density_min -0.120
_refine_diff_density_rms 0.031
_refine_ls_abs_structure_details
; 
 Flack x determined using 1333 quotients [(I+)-(I-)]/[(I+)+(I-)] 
 (Parsons and Flack (2004), Acta Cryst. A60, s61). 
;
_refine_ls_abs_structure_Flack 0.04(8)
_refine_ls_extinction_expression Fc^*^=kFc[1+0.001xFc^2^\l^3^/sin(2\q)]^-1/4^
_refine_ls_extinction_method SHELXL
_refine_ls_goodness_of_fit_ref 1.066
_refine_ls_hydrogen_treatment constr
_refine_ls_matrix_type full
_refine_ls_number_parameters 222
_refine_ls_number_reflns 2949
_refine_ls_number_restraints 1
_refine_ls_restrained_S_all 1.066
_refine_ls_R_factor_all 0.0390
_refine_ls_R_factor_gt 0.0386
_refine_ls_shift/su_max 0.000
_refine_ls_shift/su_mean 0.000
_refine_ls_structure_factor_coef Fsqd
_refine_ls_weighting_details 'w=1/[\s^2^(Fo^2^)+(0.0649P)^2^+0.1209P] where P=(Fo^2^+2Fc^2^)/3'
_refine_ls_weighting_scheme calc
_refine_ls_wR_factor_gt 0.1089
_refine_ls_wR_factor_ref 0.1093
_reflns_Friedel_coverage 0.892
_reflns_Friedel_fraction_full 0.886
_reflns_Friedel_fraction_max 0.917
_reflns_number_gt 2899
_reflns_number_total 2949
_reflns_threshold_expression 'I > 2\s(I)'
_cod_data_source_file ja8b01886_si_001.cif
_cod_data_source_block cu_d8v17401_0m
_cod_original_sg_symbol_H-M 'P 21'
_cod_database_code 4132152
_shelx_space_group_comment
; 
The symmetry employed for this shelxl refinement is uniquely defined 
by the following loop, which should always be used as a source of 
symmetry information in preference to the above space-group names. 
They are only intended as comments. 
;
_shelx_estimated_absorpt_t_min 0.906
_shelx_estimated_absorpt_t_max 0.957
_shelxl_version_number 2013-4

loop_
_space_group_symop_operation_xyz
'x, y, z'
'-x, y+1/2, -z'

loop_
_atom_site_label
_atom_site_type_symbol
_atom_site_fract_x
_atom_site_fract_y
_atom_site_fract_z
_atom_site_U_iso_or_equiv
_atom_site_adp_type
_atom_site_occupancy
_atom_site_site_symmetry_order
_atom_site_calc_flag
_atom_site_refinement_flags_posn
_atom_site_refinement_flags_adp
O1 O -0.1230(4) 0.73979(11) 0.6927(4) 0.0560(6) Uani 1 1 d . .
O2 O 0.3643(4) 0.60727(10) 0.4097(3) 0.0517(6) Uani 1 1 d . .
H2 H 0.3736 0.6480 0.4034 0.078 Uiso 1 1 calc R U
O3 O 0.5565(3) 0.25950(10) 0.5739(3) 0.0482(5) Uani 1 1 d . .
H3 H 0.4359 0.2557 0.4951 0.072 Uiso 1 1 calc R U
C1 C 0.0029(5) 0.59967(14) 0.4450(4) 0.0464(7) Uani 1 1 d . .
H1A H -0.0751 0.5733 0.5146 0.056 Uiso 1 1 calc R U
H1B H -0.0347 0.5829 0.3132 0.056 Uiso 1 1 calc R U
C2 C -0.0704(5) 0.67219(15) 0.4403(5) 0.0514(8) Uani 1 1 d . .
H2A H -0.0050 0.6982 0.3594 0.062 Uiso 1 1 calc R U
H2B H -0.2265 0.6746 0.3847 0.062 Uiso 1 1 calc R U
C3 C -0.0059(5) 0.70061(13) 0.6408(5) 0.0452(7) Uani 1 1 d . .
C4 C 0.2068(5) 0.68157(14) 0.7659(4) 0.0456(7) Uani 1 1 d . .
H4 H 0.2605 0.7035 0.8840 0.055 Uiso 1 1 calc R U
C5 C 0.3301(5) 0.63436(12) 0.7213(4) 0.0377(6) Uani 1 1 d . .
C6 C 0.5600(5) 0.62243(13) 0.8355(5) 0.0459(7) Uani 1 1 d . .
H6A H 0.5946 0.6494 0.9521 0.055 Uiso 1 1 calc R U
H6B H 0.6527 0.6368 0.7598 0.055 Uiso 1 1 calc R U
C7 C 0.6094(5) 0.54916(14) 0.8930(4) 0.0408(6) Uani 1 1 d . .
H7 H 0.7670 0.5446 0.9468 0.049 Uiso 1 1 calc R U
C8 C 0.5353(4) 0.50490(12) 0.7099(4) 0.0327(5) Uani 1 1 d . .
H8 H 0.6209 0.5169 0.6237 0.039 Uiso 1 1 calc R U
C9 C 0.2946(4) 0.51644(12) 0.6005(4) 0.0326(5) Uani 1 1 d . .
H9 H 0.2143 0.5063 0.6924 0.039 Uiso 1 1 calc R U
C10 C 0.2452(4) 0.59054(12) 0.5406(4) 0.0358(6) Uani 1 1 d . .
C11 C 0.2086(4) 0.46844(12) 0.4290(4) 0.0380(6) Uani 1 1 d . .
H11A H 0.0539 0.4752 0.3729 0.046 Uiso 1 1 calc R U
H11B H 0.2774 0.4786 0.3302 0.046 Uiso 1 1 calc R U
C12 C 0.2513(4) 0.39514(12) 0.4896(4) 0.0382(6) Uani 1 1 d . .
H12A H 0.1703 0.3834 0.5780 0.046 Uiso 1 1 calc R U
H12B H 0.2017 0.3668 0.3760 0.046 Uiso 1 1 calc R U
C13 C 0.4917(4) 0.38302(12) 0.5877(4) 0.0340(6) Uani 1 1 d . .
C14 C 0.5716(4) 0.43097(12) 0.7603(4) 0.0332(6) Uani 1 1 d . .
H14 H 0.4840 0.4211 0.8464 0.040 Uiso 1 1 calc R U
C15 C 0.8015(5) 0.40559(15) 0.8665(5) 0.0470(7) Uani 1 1 d . .
H15A H 0.8381 0.4141 1.0046 0.056 Uiso 1 1 calc R U
H15B H 0.9082 0.4271 0.8167 0.056 Uiso 1 1 calc R U
C16 C 0.7914(5) 0.32985(14) 0.8247(5) 0.0455(7) Uani 1 1 d . .
H16A H 0.8947 0.3177 0.7572 0.055 Uiso 1 1 calc R U
H16B H 0.8241 0.3047 0.9446 0.055 Uiso 1 1 calc R U
C17 C 0.5583(4) 0.31569(13) 0.6971(4) 0.0380(6) Uani 1 1 d . .
C18 C 0.6178(5) 0.39053(14) 0.4390(4) 0.0470(7) Uani 1 1 d . .
H18A H 0.5559 0.3617 0.3306 0.070 Uiso 1 1 calc R U
H18B H 0.7667 0.3787 0.4986 0.070 Uiso 1 1 calc R U
H18C H 0.6093 0.4360 0.3952 0.070 Uiso 1 1 calc R U
C19 C 0.5093(7) 0.53028(19) 1.0513(4) 0.0587(8) Uani 1 1 d . .
H19A H 0.5597 0.5604 1.1586 0.088 Uiso 1 1 calc R U
H19B H 0.5508 0.4856 1.0941 0.088 Uiso 1 1 calc R U
H19C H 0.3543 0.5330 1.0011 0.088 Uiso 1 1 calc R U
C20 C 0.4223(4) 0.30063(12) 0.8253(4) 0.0394(6) Uani 1 1 d . .
C21 C 0.3287(5) 0.28863(16) 0.9385(5) 0.0484(7) Uani 1 1 d . .
H21 H 0.2550 0.2792 1.0277 0.058 Uiso 1 1 calc R U

loop_
_atom_site_aniso_label
_atom_site_aniso_U_11
_atom_site_aniso_U_22
_atom_site_aniso_U_33
_atom_site_aniso_U_23
_atom_site_aniso_U_13
_atom_site_aniso_U_12
O1 0.0607(13) 0.0398(12) 0.0745(14) -0.0056(10) 0.0308(11) 0.0099(10)
O2 0.0804(15) 0.0322(9) 0.0545(12) 0.0088(8) 0.0384(11) 0.0065(9)
O3 0.0505(11) 0.0309(10) 0.0649(13) -0.0042(9) 0.0197(9) 0.0055(8)
C1 0.0513(16) 0.0346(14) 0.0471(15) -0.0037(11) 0.0053(12) 0.0121(11)
C2 0.0557(17) 0.0396(16) 0.0562(17) 0.0029(12) 0.0130(14) 0.0160(13)
C3 0.0545(16) 0.0259(13) 0.0608(17) 0.0005(11) 0.0260(14) 0.0012(11)
C4 0.0583(17) 0.0308(12) 0.0483(15) -0.0087(11) 0.0169(13) -0.0017(12)
C5 0.0444(14) 0.0267(12) 0.0425(13) 0.0004(10) 0.0139(11) -0.0035(10)
C6 0.0473(15) 0.0307(14) 0.0554(16) -0.0097(12) 0.0089(12) -0.0060(12)
C7 0.0396(14) 0.0347(13) 0.0424(14) -0.0041(11) 0.0037(10) -0.0005(10)
C8 0.0355(12) 0.0283(12) 0.0347(12) 0.0015(9) 0.0114(9) -0.0018(9)
C9 0.0379(12) 0.0268(12) 0.0335(12) 0.0011(9) 0.0115(9) 0.0004(9)
C10 0.0460(14) 0.0280(12) 0.0344(12) 0.0012(9) 0.0135(11) 0.0029(10)
C11 0.0413(13) 0.0305(13) 0.0368(13) -0.0004(10) 0.0035(10) 0.0018(10)
C12 0.0388(14) 0.0277(13) 0.0443(14) -0.0027(10) 0.0065(11) -0.0021(9)
C13 0.0361(13) 0.0280(12) 0.0395(13) 0.0006(10) 0.0139(10) 0.0001(10)
C14 0.0331(12) 0.0291(12) 0.0370(13) 0.0028(10) 0.0099(10) -0.0002(9)
C15 0.0357(13) 0.0418(15) 0.0557(17) 0.0032(13) 0.0020(12) 0.0010(11)
C16 0.0365(14) 0.0377(14) 0.0608(17) 0.0116(12) 0.0123(12) 0.0067(11)
C17 0.0380(13) 0.0283(12) 0.0496(15) 0.0035(10) 0.0162(11) 0.0044(10)
C18 0.0574(17) 0.0411(15) 0.0491(16) 0.0027(11) 0.0259(13) 0.0032(12)
C19 0.080(2) 0.059(2) 0.0341(14) -0.0042(12) 0.0131(14) -0.0018(16)
C20 0.0356(13) 0.0292(13) 0.0505(15) 0.0096(10) 0.0085(11) 0.0011(10)
C21 0.0472(15) 0.0447(15) 0.0549(17) 0.0117(13) 0.0176(13) 0.0001(12)

loop_
_atom_type_symbol
_atom_type_description
_atom_type_scat_dispersion_real
_atom_type_scat_dispersion_imag
_atom_type_scat_source
C C 0.0181 0.0091 'International Tables Vol C Tables 4.2.6.8 and 6.1.1.4'
H H 0.0000 0.0000 'International Tables Vol C Tables 4.2.6.8 and 6.1.1.4'
O O 0.0492 0.0322 'International Tables Vol C Tables 4.2.6.8 and 6.1.1.4'

loop_
_geom_angle_atom_site_label_1
_geom_angle_atom_site_label_2
_geom_angle_atom_site_label_3
_geom_angle
C10 O2 H2 109.5
C17 O3 H3 109.5
C10 C1 C2 113.3(2)
C10 C1 H1A 108.9
C2 C1 H1A 108.9
C10 C1 H1B 108.9
C2 C1 H1B 108.9
H1A C1 H1B 107.7
C3 C2 C1 110.3(2)
C3 C2 H2A 109.6
C1 C2 H2A 109.6
C3 C2 H2B 109.6
C1 C2 H2B 109.6
H2A C2 H2B 108.1
O1 C3 C4 122.3(3)
O1 C3 C2 121.5(3)
C4 C3 C2 116.1(2)
C5 C4 C3 123.9(3)
C5 C4 H4 118.1
C3 C4 H4 118.1
C4 C5 C6 123.3(3)
C4 C5 C10 121.6(3)
C6 C5 C10 115.1(2)
C5 C6 C7 113.4(2)
C5 C6 H6A 108.9
C7 C6 H6A 108.9
C5 C6 H6B 108.9
C7 C6 H6B 108.9
H6A C6 H6B 107.7
C19 C7 C6 109.9(3)
C19 C7 C8 114.1(2)
C6 C7 C8 109.3(2)
C19 C7 H7 107.7
C6 C7 H7 107.7
C8 C7 H7 107.7
C14 C8 C9 109.14(19)
C14 C8 C7 111.5(2)
C9 C8 C7 111.1(2)
C14 C8 H8 108.3
C9 C8 H8 108.3
C7 C8 H8 108.3
C11 C9 C8 112.7(2)
C11 C9 C10 112.3(2)
C8 C9 C10 112.3(2)
C11 C9 H9 106.3
C8 C9 H9 106.3
C10 C9 H9 106.3
O2 C10 C1 111.0(2)
O2 C10 C5 107.7(2)
C1 C10 C5 112.0(2)
O2 C10 C9 107.6(2)
C1 C10 C9 109.8(2)
C5 C10 C9 108.6(2)
C12 C11 C9 112.3(2)
C12 C11 H11A 109.2
C9 C11 H11A 109.2
C12 C11 H11B 109.2
C9 C11 H11B 109.2
H11A C11 H11B 107.9
C13 C12 C11 110.9(2)
C13 C12 H12A 109.5
C11 C12 H12A 109.5
C13 C12 H12B 109.5
C11 C12 H12B 109.5
H12A C12 H12B 108.0
C12 C13 C14 109.0(2)
C12 C13 C18 109.9(2)
C14 C13 C18 112.7(2)
C12 C13 C17 117.6(2)
C14 C13 C17 98.92(19)
C18 C13 C17 108.4(2)
C8 C14 C13 115.0(2)
C8 C14 C15 119.7(2)
C13 C14 C15 103.7(2)
C8 C14 H14 105.8
C13 C14 H14 105.8
C15 C14 H14 105.8
C14 C15 C16 104.4(2)
C14 C15 H15A 110.9
C16 C15 H15A 110.9
C14 C15 H15B 110.9
C16 C15 H15B 110.9
H15A C15 H15B 108.9
C17 C16 C15 105.9(2)
C17 C16 H16A 110.5
C15 C16 H16A 110.5
C17 C16 H16B 110.5
C15 C16 H16B 110.5
H16A C16 H16B 108.7
O3 C17 C20 109.4(2)
O3 C17 C16 109.9(2)
C20 C17 C16 108.7(2)
O3 C17 C13 114.5(2)
C20 C17 C13 111.5(2)
C16 C17 C13 102.5(2)
C13 C18 H18A 109.5
C13 C18 H18B 109.5
H18A C18 H18B 109.5
C13 C18 H18C 109.5
H18A C18 H18C 109.5
H18B C18 H18C 109.5
C7 C19 H19A 109.5
C7 C19 H19B 109.5
H19A C19 H19B 109.5
C7 C19 H19C 109.5
H19A C19 H19C 109.5
H19B C19 H19C 109.5
C21 C20 C17 174.9(3)
C20 C21 H21 180.0

loop_
_geom_bond_atom_site_label_1
_geom_bond_atom_site_label_2
_geom_bond_distance
O1 C3 1.226(3)
O2 C10 1.428(3)
O2 H2 0.8200
O3 C17 1.434(3)
O3 H3 0.8200
C1 C10 1.523(4)
C1 C2 1.526(4)
C1 H1A 0.9700
C1 H1B 0.9700
C2 C3 1.496(4)
C2 H2A 0.9700
C2 H2B 0.9700
C3 C4 1.452(4)
C4 C5 1.338(4)
C4 H4 0.9300
C5 C6 1.488(4)
C5 C10 1.533(4)
C6 C7 1.534(4)
C6 H6A 0.9700
C6 H6B 0.9700
C7 C19 1.523(4)
C7 C8 1.546(3)
C7 H7 0.9800
C8 C14 1.527(3)
C8 C9 1.538(3)
C8 H8 0.9800
C9 C11 1.536(3)
C9 C10 1.553(3)
C9 H9 0.9800
C11 C12 1.534(3)
C11 H11A 0.9700
C11 H11B 0.9700
C12 C13 1.523(4)
C12 H12A 0.9700
C12 H12B 0.9700
C13 C14 1.536(3)
C13 C18 1.540(3)
C13 C17 1.558(3)
C14 C15 1.541(4)
C14 H14 0.9800
C15 C16 1.545(4)
C15 H15A 0.9700
C15 H15B 0.9700
C16 C17 1.540(4)
C16 H16A 0.9700
C16 H16B 0.9700
C17 C20 1.489(4)
C18 H18A 0.9600
C18 H18B 0.9600
C18 H18C 0.9600
C19 H19A 0.9600
C19 H19B 0.9600
C19 H19C 0.9600
C20 C21 1.180(4)
C21 H21 0.9300

loop_
_geom_hbond_atom_site_label_D
_geom_hbond_atom_site_label_H
_geom_hbond_atom_site_label_A
_geom_hbond_distance_DH
_geom_hbond_distance_HA
_geom_hbond_distance_DA
_geom_hbond_angle_DHA
_geom_hbond_site_symmetry_A
O3 H3 O1 0.82 2.10 2.914(3) 175.5 2_546
O2 H2 O3 0.82 2.28 3.090(3) 171.4 2_656

loop_
_geom_torsion_atom_site_label_1
_geom_torsion_atom_site_label_2
_geom_torsion_atom_site_label_3
_geom_torsion_atom_site_label_4
_geom_torsion
C10 C1 C2 C3 -56.1(4)
C1 C2 C3 O1 -143.0(3)
C1 C2 C3 C4 39.9(4)
O1 C3 C4 C5 173.4(3)
C2 C3 C4 C5 -9.5(4)
C3 C4 C5 C6 170.3(3)
C3 C4 C5 C10 -6.7(4)
C4 C5 C6 C7 129.2(3)
C10 C5 C6 C7 -53.6(3)
C5 C6 C7 C19 -72.6(3)
C5 C6 C7 C8 53.4(3)
C19 C7 C8 C14 -53.9(3)
C6 C7 C8 C14 -177.4(2)
C19 C7 C8 C9 68.1(3)
C6 C7 C8 C9 -55.4(3)
C14 C8 C9 C11 -50.9(3)
C7 C8 C9 C11 -174.3(2)
C14 C8 C9 C10 -178.9(2)
C7 C8 C9 C10 57.7(3)
C2 C1 C10 O2 -79.7(3)
C2 C1 C10 C5 40.7(3)
C2 C1 C10 C9 161.5(2)
C4 C5 C10 O2 112.8(3)
C6 C5 C10 O2 -64.5(3)
C4 C5 C10 C1 -9.5(4)
C6 C5 C10 C1 173.2(2)
C4 C5 C10 C9 -131.0(3)
C6 C5 C10 C9 51.8(3)
C11 C9 C10 O2 -65.5(3)
C8 C9 C10 O2 62.8(3)
C11 C9 C10 C1 55.5(3)
C8 C9 C10 C1 -176.3(2)
C11 C9 C10 C5 178.2(2)
C8 C9 C10 C5 -53.6(3)
C8 C9 C11 C12 53.7(3)
C10 C9 C11 C12 -178.3(2)
C9 C11 C12 C13 -56.0(3)
C11 C12 C13 C14 55.8(3)
C11 C12 C13 C18 -68.2(3)
C11 C12 C13 C17 167.3(2)
C9 C8 C14 C13 53.9(3)
C7 C8 C14 C13 177.1(2)
C9 C8 C14 C15 178.5(2)
C7 C8 C14 C15 -58.4(3)
C12 C13 C14 C8 -57.0(3)
C18 C13 C14 C8 65.3(3)
C17 C13 C14 C8 179.6(2)
C12 C13 C14 C15 170.4(2)
C18 C13 C14 C15 -67.3(3)
C17 C13 C14 C15 47.0(2)
C8 C14 C15 C16 -159.6(2)
C13 C14 C15 C16 -29.8(3)
C14 C15 C16 C17 0.2(3)
C15 C16 C17 O3 151.1(2)
C15 C16 C17 C20 -89.2(3)
C15 C16 C17 C13 28.9(3)
C12 C13 C17 O3 77.6(3)
C14 C13 C17 O3 -165.4(2)
C18 C13 C17 O3 -47.7(3)
C12 C13 C17 C20 -47.3(3)
C14 C13 C17 C20 69.7(3)
C18 C13 C17 C20 -172.6(2)
C12 C13 C17 C16 -163.4(2)
C14 C13 C17 C16 -46.4(2)
C18 C13 C17 C16 71.3(3)
